data_7715294
loop_
_publ_author_name
'Sanderson, Hugh J.'
'Kociok-K&#xf6;hn, Gabriele'
'McMullin, Claire L.'
'Hintermair, Ulrich'

_publ_section_title
;
 Twinned <i>versus</i> linked organometallics - bimetallic "half-baguette"
 pentalenide complexes of Rh(I).
;
_journal_issue 13
_journal_name_full 'Dalton transactions (Cambridge, England : 2003)'
_journal_page_first 5881
_journal_page_last 5899
_journal_paper_doi 10.1039/d3dt04325h
_journal_volume 53
_journal_year 2024
_chemical_formula_moiety 'C48 H46 Rh2'
_chemical_formula_sum 'C48 H46 Rh2'
_chemical_formula_weight 828.67
_space_group_crystal_system monoclinic
_space_group_IT_number 14
_space_group_name_Hall '-P 2yn'
_space_group_name_H-M_alt 'P 1 21/n 1'
_atom_sites_solution_hydrogens geom
_atom_sites_solution_primary dual
_audit_creation_method SHELXL-2018/3
_audit_update_record
;
2023-11-20 deposited with the CCDC.	2024-02-19 downloaded from the CCDC.
;
_cell_angle_alpha 90
_cell_angle_beta 96.9761(19)
_cell_angle_gamma 90
_cell_formula_units_Z 4
_cell_length_a 11.0316(2)
_cell_length_b 20.0004(3)
_cell_length_c 16.3232(3)
_cell_measurement_reflns_used 16174
_cell_measurement_temperature 150(2)
_cell_measurement_theta_max 27.7930
_cell_measurement_theta_min 3.7170
_cell_volume 3574.83(11)
_computing_cell_refinement 'CrysAlisPro 1.171.41.112a (Rigaku OD, 2021)'
_computing_data_collection 'CrysAlisPro 1.171.41.112a (Rigaku OD, 2021)'
_computing_data_reduction 'CrysAlisPro 1.171.41.112a (Rigaku OD, 2021)'
_computing_molecular_graphics 'ORTEP3 for Windows - Farrugia, L. J. J. Appl. Crystallogr. 1997, 30, 565'
_computing_publication_material
;
 'WinGX publication routines, Farrugia, 
 L. J., J. Appl. Crystallogr., 1999, 32, 837-838
;
_computing_structure_refinement
;
 SHELXL-2018/3 (Sheldrick, 2018)
 Sheldrick GM (2008) Acta Crystallogr A64:112--122 and 
 C. B. H\"ubschle, G. M. Sheldrick and B. Dittrich
 ShelXle: a Qt graphical user interface for SHELXL
 J. Appl. Cryst., 44, (2011) 1281-1284.
;
_computing_structure_solution
; 
 SHELXT
 Sheldrick, G. M. (2008). Acta Cryst. A64, 112-122.
;
_diffrn_ambient_environment N~2~
_diffrn_ambient_temperature 150.00(10)
_diffrn_detector 'CCD plate'
_diffrn_detector_area_resol_mean 8.1150
_diffrn_detector_type EosS2
_diffrn_measured_fraction_theta_full 0.998
_diffrn_measured_fraction_theta_max 0.998
_diffrn_measurement_device 'four-circle diffractometer'
_diffrn_measurement_device_type 'SuperNova, Dual, Cu at home/near, EosS2'
_diffrn_measurement_method '\w scans'
_diffrn_radiation_monochromator mirror
_diffrn_radiation_probe x-ray
_diffrn_radiation_type 'Mo K\a'
_diffrn_radiation_wavelength 0.71073
_diffrn_reflns_av_R_equivalents 0.0275
_diffrn_reflns_av_unetI/netI 0.0267
_diffrn_reflns_Laue_measured_fraction_full 0.998
_diffrn_reflns_Laue_measured_fraction_max 0.998
_diffrn_reflns_limit_h_max 14
_diffrn_reflns_limit_h_min -14
_diffrn_reflns_limit_k_max 25
_diffrn_reflns_limit_k_min -25
_diffrn_reflns_limit_l_max 20
_diffrn_reflns_limit_l_min -21
_diffrn_reflns_number 32896
_diffrn_reflns_point_group_measured_fraction_full 0.998
_diffrn_reflns_point_group_measured_fraction_max 0.998
_diffrn_reflns_theta_full 25.242
_diffrn_reflns_theta_max 27.485
_diffrn_reflns_theta_min 3.236
_diffrn_source 'micro-focus sealed X-ray tube'
_diffrn_source_type 'SuperNova (Mo) X-ray Source'
_exptl_absorpt_coefficient_mu 0.958
_exptl_absorpt_correction_T_max 1.00000
_exptl_absorpt_correction_T_min 0.82879
_exptl_absorpt_correction_type multi-scan
_exptl_absorpt_process_details
;
CrysAlisPro 1.171.41.112a (Rigaku Oxford Diffraction, 2021)
Empirical absorption correction using spherical harmonics,
implemented in SCALE3 ABSPACK scaling algorithm.
;
_exptl_crystal_colour orange
_exptl_crystal_density_diffrn 1.540
_exptl_crystal_description block
_exptl_crystal_F_000 1696
_exptl_crystal_size_max 0.430
_exptl_crystal_size_mid 0.302
_exptl_crystal_size_min 0.179
_refine_diff_density_max 2.385
_refine_diff_density_min -0.392
_refine_diff_density_rms 0.086
_refine_ls_extinction_method none
_refine_ls_goodness_of_fit_ref 1.055
_refine_ls_hydrogen_treatment constr
_refine_ls_matrix_type full
_refine_ls_number_parameters 451
_refine_ls_number_reflns 8194
_refine_ls_number_restraints 0
_refine_ls_restrained_S_all 1.055
_refine_ls_R_factor_all 0.0363
_refine_ls_R_factor_gt 0.0308
_refine_ls_shift/su_max 0.002
_refine_ls_shift/su_mean 0.000
_refine_ls_structure_factor_coef Fsqd
_refine_ls_weighting_details 'w=1/[\s^2^(Fo^2^)+(0.0346P)^2^+5.2042P] where P=(Fo^2^+2Fc^2^)/3'
_refine_ls_weighting_scheme calc
_refine_ls_wR_factor_gt 0.0768
_refine_ls_wR_factor_ref 0.0801
_reflns_Friedel_coverage 0.000
_reflns_number_gt 7301
_reflns_number_total 8194
_reflns_threshold_expression 'I > 2\s(I)'
_cod_data_source_file d3dt04325h2.cif
_cod_data_source_block s21uh9
_cod_depositor_comments 'Adding full bibliography for 7715294--7715303.cif.'
_cod_original_sg_symbol_H-M 'P 21/n'
_cod_database_code 7715294
_shelx_shelxl_version_number 2018/3
_shelx_space_group_comment
;
The symmetry employed for this shelxl refinement is uniquely defined
by the following loop, which should always be used as a source of
symmetry information in preference to the above space-group names.
They are only intended as comments.
;
_shelx_estimated_absorpt_t_min 0.683
_shelx_estimated_absorpt_t_max 0.847
_oxdiff_exptl_absorpt_empirical_full_min 0.702
_oxdiff_exptl_absorpt_empirical_full_max 1.285
_oxdiff_exptl_absorpt_empirical_details
;
Empirical correction (ABSPACK) includes:
- Absorption correction using spherical harmonics
- Frame scaling
;

loop_
_space_group_symop_operation_xyz
'x, y, z'
'-x+1/2, y+1/2, -z+1/2'
'-x, -y, -z'
'x-1/2, -y-1/2, z-1/2'

loop_
_atom_site_label
_atom_site_type_symbol
_atom_site_fract_x
_atom_site_fract_y
_atom_site_fract_z
_atom_site_U_iso_or_equiv
_atom_site_adp_type
_atom_site_occupancy
_atom_site_site_symmetry_order
_atom_site_calc_flag
_atom_site_refinement_flags_posn
_atom_site_refinement_flags_adp
_atom_site_refinement_flags_occupancy
_atom_site_disorder_assembly
_atom_site_disorder_group
Rh1 Rh 0.61274(2) 0.56763(2) 0.75836(2) 0.01337(6) Uani 1 1 d . . . . .
Rh2 Rh 0.38420(2) 0.75632(2) 0.73072(2) 0.01317(6) Uani 1 1 d . . . . .
C1 C 0.5559(2) 0.68163(11) 0.74229(15) 0.0132(5) Uani 1 1 d . . . . .
C2 C 0.6205(2) 0.65878(12) 0.67477(15) 0.0148(5) Uani 1 1 d . . . . .
C3 C 0.7284(2) 0.68814(12) 0.64289(14) 0.0147(5) Uani 1 1 d . . . . .
C4 C 0.7407(3) 0.75672(13) 0.63534(19) 0.0246(6) Uani 1 1 d . . . . .
H4 H 0.680739 0.785381 0.653623 0.030 Uiso 1 1 calc R U . . .
C5 C 0.8385(3) 0.78426(14) 0.6017(2) 0.0299(6) Uani 1 1 d . . . . .
H5 H 0.844640 0.831397 0.596246 0.036 Uiso 1 1 calc R U . . .
C6 C 0.9270(2) 0.74336(14) 0.57601(16) 0.0232(6) Uani 1 1 d . . . . .
H6 H 0.994541 0.762174 0.553170 0.028 Uiso 1 1 calc R U . . .
C7 C 0.9173(3) 0.67521(15) 0.58362(18) 0.0261(6) Uani 1 1 d . . . . .
H7 H 0.978457 0.646924 0.566257 0.031 Uiso 1 1 calc R U . . .
C8 C 0.8186(2) 0.64749(13) 0.61650(17) 0.0222(5) Uani 1 1 d . . . . .
H8 H 0.812417 0.600289 0.621072 0.027 Uiso 1 1 calc R U . . .
C9 C 0.5477(2) 0.60801(12) 0.63309(15) 0.0155(5) Uani 1 1 d . . . . .
H9 H 0.564066 0.586854 0.580010 0.019 Uiso 1 1 calc R U . . .
C10 C 0.4438(2) 0.59350(12) 0.67535(15) 0.0150(5) Uani 1 1 d . . . . .
C11 C 0.3444(2) 0.54822(12) 0.64171(15) 0.0165(5) Uani 1 1 d . . . . .
C12 C 0.3701(3) 0.49103(13) 0.59753(16) 0.0216(5) Uani 1 1 d . . . . .
H12 H 0.452330 0.480563 0.590946 0.026 Uiso 1 1 calc R U . . .
C13 C 0.2770(3) 0.44956(14) 0.56333(17) 0.0278(6) Uani 1 1 d . . . . .
H13 H 0.295948 0.410867 0.533616 0.033 Uiso 1 1 calc R U . . .
C14 C 0.1565(3) 0.46397(14) 0.57204(18) 0.0281(6) Uani 1 1 d . . . . .
H14 H 0.092775 0.435401 0.548481 0.034 Uiso 1 1 calc R U . . .
C15 C 0.1299(3) 0.52025(14) 0.61529(17) 0.0255(6) Uani 1 1 d . . . . .
H15 H 0.047498 0.530313 0.621808 0.031 Uiso 1 1 calc R U . . .
C16 C 0.2227(2) 0.56233(13) 0.64938(16) 0.0190(5) Uani 1 1 d . . . . .
H16 H 0.202880 0.601268 0.678319 0.023 Uiso 1 1 calc R U . . .
C17 C 0.4463(2) 0.64201(11) 0.74241(15) 0.0131(5) Uani 1 1 d . . . . .
C18 C 0.3827(2) 0.66422(12) 0.81127(15) 0.0154(5) Uani 1 1 d . . . . .
C19 C 0.2773(2) 0.63579(12) 0.84638(15) 0.0165(5) Uani 1 1 d . . . . .
C20 C 0.2507(2) 0.56753(12) 0.84245(16) 0.0189(5) Uani 1 1 d . . . . .
H20 H 0.300206 0.538269 0.814948 0.023 Uiso 1 1 calc R U . . .
C21 C 0.1527(2) 0.54194(14) 0.87822(17) 0.0231(6) Uani 1 1 d . . . . .
H21 H 0.134525 0.495562 0.873854 0.028 Uiso 1 1 calc R U . . .
C22 C 0.0816(2) 0.58349(15) 0.92012(18) 0.0261(6) Uani 1 1 d . . . . .
H22 H 0.014883 0.565886 0.944977 0.031 Uiso 1 1 calc R U . . .
C23 C 0.1084(3) 0.65113(16) 0.92556(19) 0.0305(7) Uani 1 1 d . . . . .
H23 H 0.060072 0.679770 0.954818 0.037 Uiso 1 1 calc R U . . .
C24 C 0.2045(3) 0.67763(14) 0.88905(17) 0.0246(6) Uani 1 1 d . . . . .
H24 H 0.221225 0.724193 0.892892 0.030 Uiso 1 1 calc R U . . .
C25 C 0.4575(2) 0.71443(12) 0.85292(15) 0.0167(5) Uani 1 1 d . . . . .
H25 H 0.443607 0.734467 0.907142 0.020 Uiso 1 1 calc R U . . .
C26 C 0.5584(2) 0.73023(12) 0.80926(15) 0.0145(5) Uani 1 1 d . . . . .
C27 C 0.6586(2) 0.77427(12) 0.84455(15) 0.0169(5) Uani 1 1 d . . . . .
C28 C 0.7803(2) 0.76021(13) 0.83691(16) 0.0202(5) Uani 1 1 d . . . . .
H28 H 0.799668 0.723478 0.803981 0.024 Uiso 1 1 calc R U . . .
C29 C 0.8740(3) 0.79924(15) 0.87685(18) 0.0278(6) Uani 1 1 d . . . . .
H29 H 0.956549 0.789313 0.870586 0.033 Uiso 1 1 calc R U . . .
C30 C 0.8469(3) 0.85245(15) 0.92566(19) 0.0324(7) Uani 1 1 d . . . . .
H30 H 0.910904 0.878568 0.953743 0.039 Uiso 1 1 calc R U . . .
C31 C 0.7269(3) 0.86747(14) 0.93344(18) 0.0299(7) Uani 1 1 d . . . . .
H31 H 0.708369 0.904288 0.966530 0.036 Uiso 1 1 calc R U . . .
C32 C 0.6331(3) 0.82926(13) 0.89334(16) 0.0227(6) Uani 1 1 d . . . . .
H32 H 0.550682 0.840303 0.898844 0.027 Uiso 1 1 calc R U . . .
C33 C 0.8016(3) 0.55847(14) 0.7998(2) 0.0348(8) Uani 1 1 d . . . . .
H33 H 0.851905 0.596729 0.783460 0.042 Uiso 1 1 calc R U . . .
C34 C 0.7389(3) 0.57207(14) 0.8668(2) 0.0393(9) Uani 1 1 d . . . . .
H34 H 0.752726 0.618289 0.889333 0.047 Uiso 1 1 calc R U . . .
C35 C 0.7148(5) 0.52077(18) 0.9312(2) 0.0563(12) Uani 1 1 d . . . . .
H35A H 0.719118 0.542810 0.985739 0.068 Uiso 1 1 calc R U . . .
H35B H 0.779029 0.485971 0.934487 0.068 Uiso 1 1 calc R U . . .
C36 C 0.5906(4) 0.48800(17) 0.9111(2) 0.0448(9) Uani 1 1 d . . . . .
H36A H 0.593602 0.442359 0.934770 0.054 Uiso 1 1 calc R U . . .
H36B H 0.529224 0.513921 0.937298 0.054 Uiso 1 1 calc R U . . .
C37 C 0.5517(3) 0.48391(13) 0.81983(19) 0.0259(6) Uani 1 1 d . . . . .
H37 H 0.462924 0.473904 0.805006 0.031 Uiso 1 1 calc R U . . .
C38 C 0.6255(2) 0.46205(12) 0.76088(16) 0.0193(5) Uani 1 1 d . . . . .
H38 H 0.578989 0.439825 0.711935 0.023 Uiso 1 1 calc R U . . .
C39 C 0.7544(3) 0.43579(13) 0.78162(19) 0.0262(6) Uani 1 1 d . . . . .
H39A H 0.763641 0.416618 0.837949 0.031 Uiso 1 1 calc R U . . .
H39B H 0.768839 0.399575 0.742604 0.031 Uiso 1 1 calc R U . . .
C40 C 0.8488(3) 0.49015(16) 0.7772(3) 0.0438(9) Uani 1 1 d . . . . .
H40A H 0.872093 0.491931 0.720496 0.053 Uiso 1 1 calc R U . . .
H40B H 0.922879 0.479060 0.815266 0.053 Uiso 1 1 calc R U . . .
C41 C 0.1915(2) 0.76580(13) 0.70610(17) 0.0196(5) Uani 1 1 d . . . . .
H41 H 0.145102 0.727695 0.726878 0.023 Uiso 1 1 calc R U . . .
C42 C 0.2386(2) 0.75264(12) 0.63181(17) 0.0194(5) Uani 1 1 d . . . . .
H42 H 0.220380 0.706552 0.609981 0.023 Uiso 1 1 calc R U . . .
C43 C 0.2484(3) 0.80471(14) 0.56460(17) 0.0252(6) Uani 1 1 d . . . . .
H43A H 0.187960 0.840716 0.569186 0.030 Uiso 1 1 calc R U . . .
H43B H 0.229746 0.783607 0.509656 0.030 Uiso 1 1 calc R U . . .
C44 C 0.3769(3) 0.83446(15) 0.57302(18) 0.0292(6) Uani 1 1 d . . . . .
H44A H 0.429358 0.806420 0.541861 0.035 Uiso 1 1 calc R U . . .
H44B H 0.373149 0.879725 0.548289 0.035 Uiso 1 1 calc R U . . .
C45 C 0.4336(2) 0.83907(12) 0.66173(18) 0.0225(6) Uani 1 1 d . . . . .
H45 H 0.523386 0.848234 0.668258 0.027 Uiso 1 1 calc R U . . .
C46 C 0.3744(2) 0.86183(12) 0.72854(17) 0.0206(5) Uani 1 1 d . . . . .
H46 H 0.430165 0.884049 0.773275 0.025 Uiso 1 1 calc R U . . .
C47 C 0.2442(2) 0.88860(13) 0.71923(18) 0.0223(5) Uani 1 1 d . . . . .
H47A H 0.223950 0.907425 0.663142 0.027 Uiso 1 1 calc R U . . .
H47B H 0.238332 0.925127 0.759494 0.027 Uiso 1 1 calc R U . . .
C48 C 0.1518(2) 0.83404(14) 0.73316(18) 0.0253(6) Uani 1 1 d . . . . .
H48A H 0.141246 0.832425 0.792506 0.030 Uiso 1 1 calc R U . . .
H48B H 0.071777 0.845409 0.702005 0.030 Uiso 1 1 calc R U . . .

loop_
_atom_site_aniso_label
_atom_site_aniso_U_11
_atom_site_aniso_U_22
_atom_site_aniso_U_33
_atom_site_aniso_U_23
_atom_site_aniso_U_13
_atom_site_aniso_U_12
Rh1 0.01344(10) 0.01071(10) 0.01568(10) -0.00051(6) 0.00062(7) 0.00043(7)
Rh2 0.01201(10) 0.01076(9) 0.01700(10) -0.00039(6) 0.00278(7) 0.00030(6)
C1 0.0139(11) 0.0100(10) 0.0156(11) 0.0011(8) 0.0009(9) -0.0001(9)
C2 0.0136(11) 0.0134(11) 0.0174(12) 0.0004(9) 0.0024(9) -0.0002(9)
C3 0.0128(11) 0.0181(11) 0.0130(11) 0.0001(9) 0.0012(9) -0.0023(9)
C4 0.0213(13) 0.0192(13) 0.0352(16) 0.0050(11) 0.0103(12) 0.0022(10)
C5 0.0281(15) 0.0214(14) 0.0420(17) 0.0077(12) 0.0119(13) -0.0034(12)
C6 0.0159(13) 0.0365(15) 0.0177(13) 0.0021(11) 0.0042(10) -0.0071(11)
C7 0.0184(13) 0.0324(15) 0.0293(15) -0.0055(12) 0.0100(11) -0.0010(11)
C8 0.0212(13) 0.0180(12) 0.0285(14) -0.0041(10) 0.0074(11) -0.0020(10)
C9 0.0155(11) 0.0156(11) 0.0153(12) 0.0013(9) 0.0016(9) 0.0007(9)
C10 0.0153(11) 0.0140(11) 0.0153(12) 0.0014(9) 0.0010(9) 0.0005(9)
C11 0.0164(12) 0.0179(11) 0.0151(12) 0.0013(9) 0.0014(10) -0.0036(10)
C12 0.0221(13) 0.0222(13) 0.0207(13) -0.0030(10) 0.0029(11) -0.0017(11)
C13 0.0348(16) 0.0244(14) 0.0234(14) -0.0074(11) 0.0007(12) -0.0084(12)
C14 0.0284(15) 0.0279(14) 0.0262(14) -0.0004(11) -0.0042(12) -0.0153(12)
C15 0.0173(13) 0.0320(15) 0.0260(14) 0.0061(11) -0.0024(11) -0.0071(11)
C16 0.0192(13) 0.0183(12) 0.0190(12) 0.0023(9) 0.0002(10) -0.0030(10)
C17 0.0112(11) 0.0111(10) 0.0169(12) 0.0006(9) 0.0013(9) 0.0003(9)
C18 0.0146(11) 0.0152(11) 0.0170(12) -0.0003(9) 0.0042(10) 0.0014(9)
C19 0.0151(12) 0.0193(12) 0.0158(12) 0.0013(9) 0.0044(10) -0.0004(9)
C20 0.0164(12) 0.0191(12) 0.0217(13) 0.0027(10) 0.0035(10) 0.0015(10)
C21 0.0175(13) 0.0237(13) 0.0279(14) 0.0078(11) 0.0014(11) -0.0020(10)
C22 0.0160(13) 0.0368(16) 0.0272(15) 0.0093(12) 0.0092(11) 0.0002(11)
C23 0.0267(15) 0.0350(16) 0.0330(16) 0.0007(12) 0.0165(13) 0.0061(13)
C24 0.0265(14) 0.0224(13) 0.0274(14) -0.0021(11) 0.0128(12) -0.0005(11)
C25 0.0187(12) 0.0152(11) 0.0161(12) -0.0012(9) 0.0023(10) 0.0003(9)
C26 0.0154(11) 0.0134(11) 0.0146(11) 0.0003(9) 0.0018(9) 0.0015(9)
C27 0.0196(12) 0.0146(11) 0.0160(12) 0.0008(9) 0.0005(10) -0.0025(10)
C28 0.0209(13) 0.0191(12) 0.0199(13) 0.0027(10) -0.0006(11) -0.0023(10)
C29 0.0206(14) 0.0328(15) 0.0281(15) 0.0060(12) -0.0042(12) -0.0079(12)
C30 0.0345(17) 0.0321(16) 0.0277(15) 0.0003(12) -0.0076(13) -0.0166(13)
C31 0.0432(18) 0.0249(14) 0.0209(14) -0.0056(11) 0.0008(13) -0.0099(13)
C32 0.0288(14) 0.0194(12) 0.0202(13) -0.0032(10) 0.0035(11) -0.0035(11)
C33 0.0203(14) 0.0194(14) 0.059(2) 0.0058(13) -0.0173(15) -0.0025(11)
C34 0.060(2) 0.0164(13) 0.0329(17) 0.0006(12) -0.0288(17) -0.0003(14)
C35 0.108(4) 0.0327(18) 0.0234(17) 0.0015(14) -0.013(2) 0.012(2)
C36 0.077(3) 0.0299(16) 0.0326(17) 0.0104(13) 0.0284(18) 0.0148(18)
C37 0.0267(14) 0.0142(12) 0.0389(16) 0.0090(11) 0.0126(13) 0.0020(11)
C38 0.0214(13) 0.0099(11) 0.0267(14) -0.0031(9) 0.0035(11) -0.0010(9)
C39 0.0236(14) 0.0187(13) 0.0362(16) -0.0023(11) 0.0032(12) 0.0051(11)
C40 0.0182(14) 0.0262(16) 0.086(3) 0.0069(17) 0.0015(17) 0.0059(12)
C41 0.0113(11) 0.0191(12) 0.0278(14) 0.0041(10) 0.0002(10) -0.0001(9)
C42 0.0180(12) 0.0155(12) 0.0233(13) 0.0002(9) -0.0040(11) -0.0018(9)
C43 0.0321(15) 0.0220(13) 0.0209(13) 0.0025(10) 0.0003(12) 0.0014(12)
C44 0.0322(16) 0.0269(14) 0.0314(16) 0.0090(12) 0.0158(13) 0.0032(12)
C45 0.0154(12) 0.0139(11) 0.0397(16) 0.0074(11) 0.0090(11) 0.0006(10)
C46 0.0199(13) 0.0111(11) 0.0302(14) -0.0018(10) 0.0000(11) -0.0011(9)
C47 0.0212(13) 0.0167(12) 0.0287(14) -0.0025(10) 0.0019(11) 0.0049(10)
C48 0.0177(13) 0.0290(14) 0.0301(15) 0.0016(11) 0.0066(11) 0.0050(11)

loop_
_atom_type_symbol
_atom_type_description
_atom_type_scat_dispersion_real
_atom_type_scat_dispersion_imag
_atom_type_scat_source
C C 0.0033 0.0016 'International Tables Vol C Tables 4.2.6.8 and 6.1.1.4'
H H 0.0000 0.0000 'International Tables Vol C Tables 4.2.6.8 and 6.1.1.4'
Rh Rh -1.1178 0.9187 'International Tables Vol C Tables 4.2.6.8 and 6.1.1.4'

loop_
_exptl_crystal_face_index_h
_exptl_crystal_face_index_k
_exptl_crystal_face_index_l
_exptl_crystal_face_perp_dist
-6 11 -18 0.1358
-3 -28 2 0.1614
-2 23 -13 0.1431
4 27 1 0.1990
8 9 16 0.1593
-8 19 -11 0.1286
-13 4 15 0.1063
13 -6 -13 0.0619
8 6 -20 0.1053
-2 6 22 0.1363
-6 23 10 0.1873
-1 7 -22 0.1312
-14 -13 6 0.1583
-15 -5 0 0.1675
14 13 -6 0.0952
9 19 -13 0.1103
12 -9 11 0.1425
12 -8 -14 0.0600
-13 15 5 0.1256
3 3 22 0.1312
3 -3 22 0.1279

loop_
_geom_angle_atom_site_label_1
_geom_angle_atom_site_label_2
_geom_angle_atom_site_label_3
_geom_angle
_geom_angle_site_symmetry_1
_geom_angle_site_symmetry_3
_geom_angle_publ_flag
C37 Rh1 C34 81.41(12) . . ?
C37 Rh1 C38 38.86(10) . . ?
C34 Rh1 C38 89.43(10) . . ?
C37 Rh1 C33 97.95(12) . . ?
C34 Rh1 C33 38.33(15) . . ?
C38 Rh1 C33 81.19(10) . . ?
C37 Rh1 C10 100.50(10) . . ?
C34 Rh1 C10 156.27(12) . . ?
C38 Rh1 C10 107.01(9) . . ?
C33 Rh1 C10 158.69(12) . . ?
C37 Rh1 C9 129.67(11) . . ?
C34 Rh1 C9 148.82(11) . . ?
C38 Rh1 C9 113.06(9) . . ?
C33 Rh1 C9 121.13(12) . . ?
C10 Rh1 C9 37.59(9) . . ?
C37 Rh1 C2 163.13(10) . . ?
C34 Rh1 C2 113.41(11) . . ?
C38 Rh1 C2 143.17(9) . . ?
C33 Rh1 C2 98.78(11) . . ?
C10 Rh1 C2 62.66(8) . . ?
C9 Rh1 C2 36.50(8) . . ?
C37 Rh1 C17 105.38(10) . . ?
C34 Rh1 C17 119.41(11) . . ?
C38 Rh1 C17 133.03(9) . . ?
C33 Rh1 C17 144.48(10) . . ?
C10 Rh1 C17 37.06(8) . . ?
C9 Rh1 C17 60.71(9) . . ?
C2 Rh1 C17 60.98(8) . . ?
C37 Rh1 C1 136.25(10) . . ?
C34 Rh1 C1 100.97(10) . . ?
C38 Rh1 C1 167.93(9) . . ?
C33 Rh1 C1 110.79(10) . . ?
C10 Rh1 C1 61.25(8) . . ?
C9 Rh1 C1 59.99(8) . . ?
C2 Rh1 C1 36.41(8) . . ?
C17 Rh1 C1 35.65(8) . . ?
C45 Rh2 C46 39.09(10) . . ?
C45 Rh2 C41 98.42(10) . . ?
C46 Rh2 C41 81.93(10) . . ?
C45 Rh2 C42 80.96(10) . . ?
C46 Rh2 C42 89.39(10) . . ?
C41 Rh2 C42 38.41(10) . . ?
C45 Rh2 C25 133.24(10) . . ?
C46 Rh2 C25 113.81(10) . . ?
C41 Rh2 C25 116.74(10) . . ?
C42 Rh2 C25 145.43(10) . . ?
C45 Rh2 C26 103.24(10) . . ?
C46 Rh2 C26 106.32(9) . . ?
C41 Rh2 C26 154.07(10) . . ?
C42 Rh2 C26 159.94(9) . . ?
C25 Rh2 C26 37.35(9) . . ?
C45 Rh2 C18 165.55(10) . . ?
C46 Rh2 C18 144.91(10) . . ?
C41 Rh2 C18 96.02(9) . . ?
C42 Rh2 C18 110.68(9) . . ?
C25 Rh2 C18 36.87(9) . . ?
C26 Rh2 C18 62.88(9) . . ?
C45 Rh2 C17 134.70(9) . . ?
C46 Rh2 C17 166.22(9) . . ?
C41 Rh2 C17 111.81(9) . . ?
C42 Rh2 C17 102.09(9) . . ?
C25 Rh2 C17 59.87(8) . . ?
C26 Rh2 C17 60.86(8) . . ?
C18 Rh2 C17 36.57(8) . . ?
C45 Rh2 C1 106.10(9) . . ?
C46 Rh2 C1 131.35(9) . . ?
C41 Rh2 C1 146.34(9) . . ?
C42 Rh2 C1 123.47(9) . . ?
C25 Rh2 C1 59.85(9) . . ?
C26 Rh2 C1 36.48(8) . . ?
C18 Rh2 C1 60.64(8) . . ?
C17 Rh2 C1 35.15(8) . . ?
C17 C1 C2 108.4(2) . . ?
C17 C1 C26 107.7(2) . . ?
C2 C1 C26 144.0(2) . . ?
C17 C1 Rh1 71.51(13) . . ?
C2 C1 Rh1 68.59(12) . . ?
C26 C1 Rh1 125.21(16) . . ?
C17 C1 Rh2 71.88(13) . . ?
C2 C1 Rh2 126.10(16) . . ?
C26 C1 Rh2 65.66(13) . . ?
Rh1 C1 Rh2 143.34(11) . . ?
C9 C2 C1 106.7(2) . . ?
C9 C2 C3 123.3(2) . . ?
C1 C2 C3 129.1(2) . . ?
C9 C2 Rh1 69.80(13) . . ?
C1 C2 Rh1 75.00(13) . . ?
C3 C2 Rh1 128.14(17) . . ?
C4 C3 C8 118.0(2) . . ?
C4 C3 C2 121.1(2) . . ?
C8 C3 C2 120.9(2) . . ?
C5 C4 C3 121.2(3) . . ?
C5 C4 H4 119.4 . . ?
C3 C4 H4 119.4 . . ?
C6 C5 C4 120.0(3) . . ?
C6 C5 H5 120.0 . . ?
C4 C5 H5 120.0 . . ?
C7 C6 C5 119.7(3) . . ?
C7 C6 H6 120.2 . . ?
C5 C6 H6 120.2 . . ?
C6 C7 C8 120.4(3) . . ?
C6 C7 H7 119.8 . . ?
C8 C7 H7 119.8 . . ?
C7 C8 C3 120.7(2) . . ?
C7 C8 H8 119.7 . . ?
C3 C8 H8 119.7 . . ?
C2 C9 C10 110.7(2) . . ?
C2 C9 Rh1 73.70(14) . . ?
C10 C9 Rh1 70.96(13) . . ?
C2 C9 H9 124.6 . . ?
C10 C9 H9 124.6 . . ?
Rh1 C9 H9 124.6 . . ?
C9 C10 C17 106.4(2) . . ?
C9 C10 C11 123.0(2) . . ?
C17 C10 C11 129.2(2) . . ?
C9 C10 Rh1 71.44(13) . . ?
C17 C10 Rh1 76.13(13) . . ?
C11 C10 Rh1 127.78(17) . . ?
C16 C11 C12 118.0(2) . . ?
C16 C11 C10 121.5(2) . . ?
C12 C11 C10 120.4(2) . . ?
C13 C12 C11 120.7(3) . . ?
C13 C12 H12 119.6 . . ?
C11 C12 H12 119.6 . . ?
C12 C13 C14 120.6(3) . . ?
C12 C13 H13 119.7 . . ?
C14 C13 H13 119.7 . . ?
C15 C14 C13 119.3(3) . . ?
C15 C14 H14 120.4 . . ?
C13 C14 H14 120.4 . . ?
C14 C15 C16 120.5(3) . . ?
C14 C15 H15 119.7 . . ?
C16 C15 H15 119.7 . . ?
C15 C16 C11 120.9(3) . . ?
C15 C16 H16 119.6 . . ?
C11 C16 H16 119.6 . . ?
C1 C17 C10 107.6(2) . . ?
C1 C17 C18 108.3(2) . . ?
C10 C17 C18 144.1(2) . . ?
C1 C17 Rh1 72.84(13) . . ?
C10 C17 Rh1 66.81(13) . . ?
C18 C17 Rh1 123.16(16) . . ?
C1 C17 Rh2 72.97(13) . . ?
C10 C17 Rh2 126.66(16) . . ?
C18 C17 Rh2 67.13(12) . . ?
Rh1 C17 Rh2 145.76(11) . . ?
C25 C18 C17 106.1(2) . . ?
C25 C18 C19 121.8(2) . . ?
C17 C18 C19 131.0(2) . . ?
C25 C18 Rh2 69.99(14) . . ?
C17 C18 Rh2 76.30(13) . . ?
C19 C18 Rh2 127.03(17) . . ?
C20 C19 C24 118.4(2) . . ?
C20 C19 C18 122.1(2) . . ?
C24 C19 C18 119.4(2) . . ?
C21 C20 C19 120.8(3) . . ?
C21 C20 H20 119.6 . . ?
C19 C20 H20 119.6 . . ?
C22 C21 C20 120.4(3) . . ?
C22 C21 H21 119.8 . . ?
C20 C21 H21 119.8 . . ?
C21 C22 C23 119.3(3) . . ?
C21 C22 H22 120.3 . . ?
C23 C22 H22 120.3 . . ?
C24 C23 C22 121.0(3) . . ?
C24 C23 H23 119.5 . . ?
C22 C23 H23 119.5 . . ?
C23 C24 C19 120.0(3) . . ?
C23 C24 H24 120.0 . . ?
C19 C24 H24 120.0 . . ?
C18 C25 C26 111.1(2) . . ?
C18 C25 Rh2 73.14(14) . . ?
C26 C25 Rh2 71.91(14) . . ?
C18 C25 H25 124.4 . . ?
C26 C25 H25 124.4 . . ?
Rh2 C25 H25 124.4 . . ?
C25 C26 C1 106.3(2) . . ?
C25 C26 C27 122.0(2) . . ?
C1 C26 C27 129.4(2) . . ?
C25 C26 Rh2 70.74(14) . . ?
C1 C26 Rh2 77.86(13) . . ?
C27 C26 Rh2 129.43(17) . . ?
C28 C27 C32 118.1(2) . . ?
C28 C27 C26 122.0(2) . . ?
C32 C27 C26 119.7(2) . . ?
C27 C28 C29 120.9(3) . . ?
C27 C28 H28 119.5 . . ?
C29 C28 H28 119.5 . . ?
C30 C29 C28 120.1(3) . . ?
C30 C29 H29 120.0 . . ?
C28 C29 H29 120.0 . . ?
C31 C30 C29 119.8(3) . . ?
C31 C30 H30 120.1 . . ?
C29 C30 H30 120.1 . . ?
C30 C31 C32 120.5(3) . . ?
C30 C31 H31 119.8 . . ?
C32 C31 H31 119.8 . . ?
C31 C32 C27 120.6(3) . . ?
C31 C32 H32 119.7 . . ?
C27 C32 H32 119.7 . . ?
C34 C33 C40 125.7(3) . . ?
C34 C33 Rh1 70.73(18) . . ?
C40 C33 Rh1 110.6(2) . . ?
C34 C33 H33 113.9 . . ?
C40 C33 H33 113.9 . . ?
Rh1 C33 H33 113.9 . . ?
C33 C34 C35 124.0(3) . . ?
C33 C34 Rh1 70.94(17) . . ?
C35 C34 Rh1 113.5(2) . . ?
C33 C34 H34 113.7 . . ?
C35 C34 H34 113.7 . . ?
Rh1 C34 H34 113.7 . . ?
C34 C35 C36 111.9(3) . . ?
C34 C35 H35A 109.2 . . ?
C36 C35 H35A 109.2 . . ?
C34 C35 H35B 109.2 . . ?
C36 C35 H35B 109.2 . . ?
H35A C35 H35B 107.9 . . ?
C37 C36 C35 112.3(3) . . ?
C37 C36 H36A 109.2 . . ?
C35 C36 H36A 109.2 . . ?
C37 C36 H36B 109.2 . . ?
C35 C36 H36B 109.2 . . ?
H36A C36 H36B 107.9 . . ?
C38 C37 C36 125.2(3) . . ?
C38 C37 Rh1 71.03(15) . . ?
C36 C37 Rh1 111.1(2) . . ?
C38 C37 H37 113.9 . . ?
C36 C37 H37 113.9 . . ?
Rh1 C37 H37 113.9 . . ?
C37 C38 C39 124.2(3) . . ?
C37 C38 Rh1 70.11(14) . . ?
C39 C38 Rh1 114.14(17) . . ?
C37 C38 H38 113.7 . . ?
C39 C38 H38 113.7 . . ?
Rh1 C38 H38 113.7 . . ?
C40 C39 C38 111.9(2) . . ?
C40 C39 H39A 109.2 . . ?
C38 C39 H39A 109.2 . . ?
C40 C39 H39B 109.2 . . ?
C38 C39 H39B 109.2 . . ?
H39A C39 H39B 107.9 . . ?
C39 C40 C33 112.0(3) . . ?
C39 C40 H40A 109.2 . . ?
C33 C40 H40A 109.2 . . ?
C39 C40 H40B 109.2 . . ?
C33 C40 H40B 109.2 . . ?
H40A C40 H40B 107.9 . . ?
C42 C41 C48 124.9(2) . . ?
C42 C41 Rh2 71.26(15) . . ?
C48 C41 Rh2 110.09(17) . . ?
C42 C41 H41 114.2 . . ?
C48 C41 H41 114.2 . . ?
Rh2 C41 H41 114.2 . . ?
C41 C42 C43 124.0(2) . . ?
C41 C42 Rh2 70.33(15) . . ?
C43 C42 Rh2 114.09(17) . . ?
C41 C42 H42 113.7 . . ?
C43 C42 H42 113.7 . . ?
Rh2 C42 H42 113.7 . . ?
C42 C43 C44 110.3(2) . . ?
C42 C43 H43A 109.6 . . ?
C44 C43 H43A 109.6 . . ?
C42 C43 H43B 109.6 . . ?
C44 C43 H43B 109.6 . . ?
H43A C43 H43B 108.1 . . ?
C45 C44 C43 112.5(2) . . ?
C45 C44 H44A 109.1 . . ?
C43 C44 H44A 109.1 . . ?
C45 C44 H44B 109.1 . . ?
C43 C44 H44B 109.1 . . ?
H44A C44 H44B 107.8 . . ?
C46 C45 C44 125.7(2) . . ?
C46 C45 Rh2 70.56(15) . . ?
C44 C45 Rh2 111.11(18) . . ?
C46 C45 H45 113.8 . . ?
C44 C45 H45 113.8 . . ?
Rh2 C45 H45 113.8 . . ?
C45 C46 C47 123.7(2) . . ?
C45 C46 Rh2 70.35(14) . . ?
C47 C46 Rh2 113.47(17) . . ?
C45 C46 H46 113.9 . . ?
C47 C46 H46 113.9 . . ?
Rh2 C46 H46 113.9 . . ?
C46 C47 C48 111.8(2) . . ?
C46 C47 H47A 109.2 . . ?
C48 C47 H47A 109.2 . . ?
C46 C47 H47B 109.2 . . ?
C48 C47 H47B 109.2 . . ?
H47A C47 H47B 107.9 . . ?
C41 C48 C47 112.2(2) . . ?
C41 C48 H48A 109.2 . . ?
C47 C48 H48A 109.2 . . ?
C41 C48 H48B 109.2 . . ?
C47 C48 H48B 109.2 . . ?
H48A C48 H48B 107.9 . . ?

loop_
_geom_bond_atom_site_label_1
_geom_bond_atom_site_label_2
_geom_bond_distance
_geom_bond_site_symmetry_2
_geom_bond_publ_flag
Rh1 C37 2.104(3) . ?
Rh1 C34 2.116(3) . ?
Rh1 C38 2.116(2) . ?
Rh1 C33 2.119(3) . ?
Rh1 C10 2.228(2) . ?
Rh1 C9 2.234(2) . ?
Rh1 C2 2.285(2) . ?
Rh1 C17 2.353(2) . ?
Rh1 C1 2.371(2) . ?
Rh2 C45 2.110(3) . ?
Rh2 C46 2.113(2) . ?
Rh2 C41 2.124(2) . ?
Rh2 C42 2.136(3) . ?
Rh2 C25 2.223(2) . ?
Rh2 C26 2.239(2) . ?
Rh2 C18 2.264(2) . ?
Rh2 C17 2.388(2) . ?
Rh2 C1 2.402(2) . ?
C1 C17 1.446(3) . ?
C1 C2 1.457(3) . ?
C1 C26 1.461(3) . ?
C2 C9 1.416(3) . ?
C2 C3 1.478(3) . ?
C3 C4 1.385(3) . ?
C3 C8 1.393(4) . ?
C4 C5 1.384(4) . ?
C4 H4 0.9500 . ?
C5 C6 1.378(4) . ?
C5 H5 0.9500 . ?
C6 C7 1.374(4) . ?
C6 H6 0.9500 . ?
C7 C8 1.386(4) . ?
C7 H7 0.9500 . ?
C8 H8 0.9500 . ?
C9 C10 1.438(3) . ?
C9 H9 1.0000 . ?
C10 C17 1.460(3) . ?
C10 C11 1.476(3) . ?
C11 C16 1.392(4) . ?
C11 C12 1.399(4) . ?
C12 C13 1.384(4) . ?
C12 H12 0.9500 . ?
C13 C14 1.384(4) . ?
C13 H13 0.9500 . ?
C14 C15 1.379(4) . ?
C14 H14 0.9500 . ?
C15 C16 1.388(4) . ?
C15 H15 0.9500 . ?
C16 H16 0.9500 . ?
C17 C18 1.464(3) . ?
C18 C25 1.419(3) . ?
C18 C19 1.472(3) . ?
C19 C20 1.396(3) . ?
C19 C24 1.402(4) . ?
C20 C21 1.387(4) . ?
C20 H20 0.9500 . ?
C21 C22 1.380(4) . ?
C21 H21 0.9500 . ?
C22 C23 1.385(4) . ?
C22 H22 0.9500 . ?
C23 C24 1.383(4) . ?
C23 H23 0.9500 . ?
C24 H24 0.9500 . ?
C25 C26 1.429(3) . ?
C25 H25 1.0000 . ?
C26 C27 1.475(3) . ?
C27 C28 1.391(4) . ?
C27 C32 1.406(4) . ?
C28 C29 1.393(4) . ?
C28 H28 0.9500 . ?
C29 C30 1.383(4) . ?
C29 H29 0.9500 . ?
C30 C31 1.379(5) . ?
C30 H30 0.9500 . ?
C31 C32 1.385(4) . ?
C31 H31 0.9500 . ?
C32 H32 0.9500 . ?
C33 C34 1.390(5) . ?
C33 C40 1.524(4) . ?
C33 H33 1.0000 . ?
C34 C35 1.515(5) . ?
C34 H34 1.0000 . ?
C35 C36 1.518(6) . ?
C35 H35A 0.9900 . ?
C35 H35B 0.9900 . ?
C36 C37 1.503(5) . ?
C36 H36A 0.9900 . ?
C36 H36B 0.9900 . ?
C37 C38 1.404(4) . ?
C37 H37 1.0000 . ?
C38 C39 1.515(4) . ?
C38 H38 1.0000 . ?
C39 C40 1.513(4) . ?
C39 H39A 0.9900 . ?
C39 H39B 0.9900 . ?
C40 H40A 0.9900 . ?
C40 H40B 0.9900 . ?
C41 C42 1.401(4) . ?
C41 C48 1.515(4) . ?
C41 H41 1.0000 . ?
C42 C43 1.526(4) . ?
C42 H42 1.0000 . ?
C43 C44 1.528(4) . ?
C43 H43A 0.9900 . ?
C43 H43B 0.9900 . ?
C44 C45 1.509(4) . ?
C44 H44A 0.9900 . ?
C44 H44B 0.9900 . ?
C45 C46 1.413(4) . ?
C45 H45 1.0000 . ?
C46 C47 1.523(4) . ?
C46 H46 1.0000 . ?
C47 C48 1.529(4) . ?
C47 H47A 0.9900 . ?
C47 H47B 0.9900 . ?
C48 H48A 0.9900 . ?
C48 H48B 0.9900 . ?

loop_
_geom_torsion_atom_site_label_1
_geom_torsion_atom_site_label_2
_geom_torsion_atom_site_label_3
_geom_torsion_atom_site_label_4
_geom_torsion
_geom_torsion_site_symmetry_1
_geom_torsion_site_symmetry_2
_geom_torsion_site_symmetry_3
_geom_torsion_site_symmetry_4
_geom_torsion_publ_flag
C17 C1 C2 C9 2.3(3) . . . . ?
C26 C1 C2 C9 -176.1(3) . . . . ?
Rh1 C1 C2 C9 63.02(16) . . . . ?
Rh2 C1 C2 C9 -78.3(2) . . . . ?
C17 C1 C2 C3 172.0(2) . . . . ?
C26 C1 C2 C3 -6.4(5) . . . . ?
Rh1 C1 C2 C3 -127.3(3) . . . . ?
Rh2 C1 C2 C3 91.4(3) . . . . ?
C17 C1 C2 Rh1 -60.71(16) . . . . ?
C26 C1 C2 Rh1 120.9(3) . . . . ?
Rh2 C1 C2 Rh1 -141.31(16) . . . . ?
C9 C2 C3 C4 127.9(3) . . . . ?
C1 C2 C3 C4 -40.3(4) . . . . ?
Rh1 C2 C3 C4 -142.6(2) . . . . ?
C9 C2 C3 C8 -49.6(3) . . . . ?
C1 C2 C3 C8 142.3(3) . . . . ?
Rh1 C2 C3 C8 39.9(3) . . . . ?
C8 C3 C4 C5 0.8(4) . . . . ?
C2 C3 C4 C5 -176.7(3) . . . . ?
C3 C4 C5 C6 -1.0(5) . . . . ?
C4 C5 C6 C7 0.4(4) . . . . ?
C5 C6 C7 C8 0.4(4) . . . . ?
C6 C7 C8 C3 -0.5(4) . . . . ?
C4 C3 C8 C7 -0.1(4) . . . . ?
C2 C3 C8 C7 177.5(2) . . . . ?
C1 C2 C9 C10 -4.8(3) . . . . ?
C3 C2 C9 C10 -175.2(2) . . . . ?
Rh1 C2 C9 C10 61.74(17) . . . . ?
C1 C2 C9 Rh1 -66.52(16) . . . . ?
C3 C2 C9 Rh1 123.1(2) . . . . ?
C2 C9 C10 C17 5.3(3) . . . . ?
Rh1 C9 C10 C17 68.76(16) . . . . ?
C2 C9 C10 C11 173.0(2) . . . . ?
Rh1 C9 C10 C11 -123.5(2) . . . . ?
C2 C9 C10 Rh1 -63.42(17) . . . . ?
C9 C10 C11 C16 -140.5(3) . . . . ?
C17 C10 C11 C16 24.2(4) . . . . ?
Rh1 C10 C11 C16 128.2(2) . . . . ?
C9 C10 C11 C12 36.5(4) . . . . ?
C17 C10 C11 C12 -158.7(2) . . . . ?
Rh1 C10 C11 C12 -54.8(3) . . . . ?
C16 C11 C12 C13 -0.6(4) . . . . ?
C10 C11 C12 C13 -177.7(2) . . . . ?
C11 C12 C13 C14 0.1(4) . . . . ?
C12 C13 C14 C15 0.0(4) . . . . ?
C13 C14 C15 C16 0.4(4) . . . . ?
C14 C15 C16 C11 -0.9(4) . . . . ?
C12 C11 C16 C15 1.0(4) . . . . ?
C10 C11 C16 C15 178.1(2) . . . . ?
C2 C1 C17 C10 0.9(3) . . . . ?
C26 C1 C17 C10 179.91(18) . . . . ?
Rh1 C1 C17 C10 -57.97(15) . . . . ?
Rh2 C1 C17 C10 123.91(17) . . . . ?
C2 C1 C17 C18 178.96(18) . . . . ?
C26 C1 C17 C18 -2.0(3) . . . . ?
Rh1 C1 C17 C18 120.06(17) . . . . ?
Rh2 C1 C17 C18 -58.05(16) . . . . ?
C2 C1 C17 Rh1 58.89(16) . . . . ?
C26 C1 C17 Rh1 -122.11(17) . . . . ?
Rh2 C1 C17 Rh1 -178.11(8) . . . . ?
C2 C1 C17 Rh2 -122.99(17) . . . . ?
C26 C1 C17 Rh2 56.00(16) . . . . ?
Rh1 C1 C17 Rh2 178.11(8) . . . . ?
C9 C10 C17 C1 -3.7(3) . . . . ?
C11 C10 C17 C1 -170.4(2) . . . . ?
Rh1 C10 C17 C1 61.79(16) . . . . ?
C9 C10 C17 C18 179.4(3) . . . . ?
C11 C10 C17 C18 12.8(5) . . . . ?
Rh1 C10 C17 C18 -115.0(3) . . . . ?
C9 C10 C17 Rh1 -65.52(16) . . . . ?
C11 C10 C17 Rh1 127.8(3) . . . . ?
C9 C10 C17 Rh2 77.8(2) . . . . ?
C11 C10 C17 Rh2 -88.8(3) . . . . ?
Rh1 C10 C17 Rh2 143.35(16) . . . . ?
C1 C17 C18 C25 -2.4(3) . . . . ?
C10 C17 C18 C25 174.4(3) . . . . ?
Rh1 C17 C18 C25 78.7(2) . . . . ?
Rh2 C17 C18 C25 -64.08(16) . . . . ?
C1 C17 C18 C19 -170.7(2) . . . . ?
C10 C17 C18 C19 6.1(5) . . . . ?
Rh1 C17 C18 C19 -89.7(3) . . . . ?
Rh2 C17 C18 C19 127.6(3) . . . . ?
C1 C17 C18 Rh2 61.70(16) . . . . ?
C10 C17 C18 Rh2 -121.5(3) . . . . ?
Rh1 C17 C18 Rh2 142.76(15) . . . . ?
C25 C18 C19 C20 -138.7(3) . . . . ?
C17 C18 C19 C20 28.2(4) . . . . ?
Rh2 C18 C19 C20 133.4(2) . . . . ?
C25 C18 C19 C24 37.9(4) . . . . ?
C17 C18 C19 C24 -155.3(3) . . . . ?
Rh2 C18 C19 C24 -50.0(3) . . . . ?
C24 C19 C20 C21 1.5(4) . . . . ?
C18 C19 C20 C21 178.1(2) . . . . ?
C19 C20 C21 C22 -1.6(4) . . . . ?
C20 C21 C22 C23 0.5(4) . . . . ?
C21 C22 C23 C24 0.6(4) . . . . ?
C22 C23 C24 C19 -0.6(5) . . . . ?
C20 C19 C24 C23 -0.4(4) . . . . ?
C18 C19 C24 C23 -177.1(3) . . . . ?
C17 C18 C25 C26 6.1(3) . . . . ?
C19 C18 C25 C26 175.8(2) . . . . ?
Rh2 C18 C25 C26 -62.31(17) . . . . ?
C17 C18 C25 Rh2 68.43(16) . . . . ?
C19 C18 C25 Rh2 -121.9(2) . . . . ?
C18 C25 C26 C1 -7.4(3) . . . . ?
Rh2 C25 C26 C1 -70.46(16) . . . . ?
C18 C25 C26 C27 -171.8(2) . . . . ?
Rh2 C25 C26 C27 125.1(2) . . . . ?
C18 C25 C26 Rh2 63.06(18) . . . . ?
C17 C1 C26 C25 5.6(3) . . . . ?
C2 C1 C26 C25 -176.0(3) . . . . ?
Rh1 C1 C26 C25 -73.8(2) . . . . ?
Rh2 C1 C26 C25 65.50(16) . . . . ?
C17 C1 C26 C27 168.5(2) . . . . ?
C2 C1 C26 C27 -13.1(5) . . . . ?
Rh1 C1 C26 C27 89.1(3) . . . . ?
Rh2 C1 C26 C27 -131.6(3) . . . . ?
C17 C1 C26 Rh2 -59.86(16) . . . . ?
C2 C1 C26 Rh2 118.5(3) . . . . ?
Rh1 C1 C26 Rh2 -139.32(16) . . . . ?
C25 C26 C27 C28 138.4(3) . . . . ?
C1 C26 C27 C28 -22.1(4) . . . . ?
Rh2 C26 C27 C28 -131.0(2) . . . . ?
C25 C26 C27 C32 -36.2(3) . . . . ?
C1 C26 C27 C32 163.3(2) . . . . ?
Rh2 C26 C27 C32 54.4(3) . . . . ?
C32 C27 C28 C29 0.4(4) . . . . ?
C26 C27 C28 C29 -174.3(2) . . . . ?
C27 C28 C29 C30 0.7(4) . . . . ?
C28 C29 C30 C31 -1.2(4) . . . . ?
C29 C30 C31 C32 0.6(5) . . . . ?
C30 C31 C32 C27 0.5(4) . . . . ?
C28 C27 C32 C31 -0.9(4) . . . . ?
C26 C27 C32 C31 173.8(2) . . . . ?
C40 C33 C34 C35 4.0(5) . . . . ?
Rh1 C33 C34 C35 106.0(3) . . . . ?
C40 C33 C34 Rh1 -102.0(3) . . . . ?
C33 C34 C35 C36 -94.5(4) . . . . ?
Rh1 C34 C35 C36 -12.3(4) . . . . ?
C34 C35 C36 C37 30.6(4) . . . . ?
C35 C36 C37 C38 46.5(4) . . . . ?
C35 C36 C37 Rh1 -34.7(3) . . . . ?
C36 C37 C38 C39 3.3(4) . . . . ?
Rh1 C37 C38 C39 106.3(2) . . . . ?
C36 C37 C38 Rh1 -102.9(3) . . . . ?
C37 C38 C39 C40 -94.5(3) . . . . ?
Rh1 C38 C39 C40 -12.9(3) . . . . ?
C38 C39 C40 C33 31.2(4) . . . . ?
C34 C33 C40 C39 45.5(5) . . . . ?
Rh1 C33 C40 C39 -35.0(4) . . . . ?
C48 C41 C42 C43 -4.5(4) . . . . ?
Rh2 C41 C42 C43 -106.4(2) . . . . ?
C48 C41 C42 Rh2 101.9(2) . . . . ?
C41 C42 C43 C44 96.9(3) . . . . ?
Rh2 C42 C43 C44 15.1(3) . . . . ?
C42 C43 C44 C45 -33.4(3) . . . . ?
C43 C44 C45 C46 -44.1(4) . . . . ?
C43 C44 C45 Rh2 36.6(3) . . . . ?
C44 C45 C46 C47 -3.2(4) . . . . ?
Rh2 C45 C46 C47 -105.7(2) . . . . ?
C44 C45 C46 Rh2 102.5(3) . . . . ?
C45 C46 C47 C48 94.3(3) . . . . ?
Rh2 C46 C47 C48 12.9(3) . . . . ?
C42 C41 C48 C47 -45.2(4) . . . . ?
Rh2 C41 C48 C47 35.5(3) . . . . ?
C46 C47 C48 C41 -31.8(3) . . . . ?

loop_
_exptl_oxdiff_crystal_face_indexfrac_h
_exptl_oxdiff_crystal_face_indexfrac_k
_exptl_oxdiff_crystal_face_indexfrac_l
_exptl_oxdiff_crystal_face_x
_exptl_oxdiff_crystal_face_y
_exptl_oxdiff_crystal_face_z
-6.1469 11.1423 -17.8300 -0.2410 0.1461 0.9595
-2.9919 -27.6191 1.8879 -0.6761 0.4147 -0.6090
-2.3091 22.7471 -12.6335 0.2234 -0.1381 0.9649
4.2324 27.0300 1.1796 0.7528 -0.4614 0.4694
8.3058 8.9972 16.4006 0.7324 -0.4475 -0.5132
-7.8539 18.6737 -11.2164 -0.1471 -0.2423 0.9590
-12.7078 3.8703 15.0756 -0.5199 -0.8493 -0.0921
13.3509 -6.3858 -12.9131 0.5214 0.8520 -0.0480
8.2598 5.7808 -20.2619 0.4267 0.6960 0.5775
-2.0234 6.1530 22.4552 0.1549 -0.8363 -0.5260
-6.2181 23.3423 10.0946 0.1716 -0.9209 0.3499
-1.3749 6.9689 -21.7890 -0.0862 0.4687 0.8791
-13.5067 -13.0833 6.4707 -0.9428 -0.2801 -0.1809
-15.1403 -5.2403 -0.4006 -0.9280 -0.2751 0.2511
13.5364 13.0151 -6.4062 0.9435 0.2803 0.1767
8.5153 19.0293 -12.8341 0.7417 0.2209 0.6333
11.5846 -9.3384 11.1457 0.5277 0.1556 -0.8351
12.3845 -7.8748 -14.4813 0.4300 0.9028 -0.0090
-12.9229 15.1970 5.4542 -0.3797 -0.7957 0.4719
2.6209 3.3439 21.8810 0.3510 -0.6438 -0.6800
3.3847 -3.4018 21.5126 0.2619 -0.4794 -0.8376
